data_1513661
loop_
_publ_author_name
'Russell, Sarah K.'
'Hoyt, Jordan M.'
'Bart, Suzanne C.'
'Milsmann, Carsten'
'Stieber, S. Chantal E.'
'Semproni, Scott P.'
'DeBeer, Serena'
'Chirik, Paul J.'

_publ_section_title
;
 Synthesis, electronic structure and reactivity of bis(imino)pyridine iron
 carbene complexes: evidence for a carbene radical
;
_journal_issue 3
_journal_name_full 'Chemical Science'
_journal_page_first 1168
_journal_paper_doi 10.1039/c3sc52450g
_journal_volume 5
_journal_year 2014
_chemical_formula_moiety 'C42 H45 Fe N3'
_chemical_formula_sum 'C42 H45 Fe N3'
_chemical_formula_weight 647.66
_chemical_name_systematic
; 
 ? 
;
_space_group_IT_number 2
_symmetry_cell_setting triclinic
_symmetry_space_group_name_Hall '-P 1'
_symmetry_space_group_name_H-M 'P -1'
_atom_sites_solution_hydrogens geom
_atom_sites_solution_primary direct
_atom_sites_solution_secondary difmap
_audit_creation_method SHELXL-97
_cell_angle_alpha 80.960(2)
_cell_angle_beta 86.060(2)
_cell_angle_gamma 89.464(2)
_cell_formula_units_Z 2
_cell_length_a 10.3857(5)
_cell_length_b 12.5498(6)
_cell_length_c 13.3966(6)
_cell_measurement_reflns_used 6160
_cell_measurement_temperature 173(2)
_cell_measurement_theta_max 0.00
_cell_measurement_theta_min 0.00
_cell_volume 1720.33(14)
_computing_cell_refinement 'Bruker SAINT+'
_computing_data_collection 'Bruker APEX2'
_computing_data_reduction 'Bruker SAINT+'
_computing_molecular_graphics 'Bruker SHELXTL'
_computing_publication_material 'Bruker SHELXTL'
_computing_structure_refinement 'SHELXL-97 (Sheldrick, 1997)'
_computing_structure_solution 'SHELXS-97 (Sheldrick, 1990)'
_diffrn_ambient_temperature 173(2)
_diffrn_measured_fraction_theta_full 0.987
_diffrn_measured_fraction_theta_max 0.987
_diffrn_measurement_device_type 'Bruker X8 APEX II diffractometer'
_diffrn_measurement_method 'phi and omega scans'
_diffrn_radiation_monochromator graphite
_diffrn_radiation_source 'fine-focus sealed tube'
_diffrn_radiation_type MoK\a
_diffrn_radiation_wavelength 0.71073
_diffrn_reflns_av_R_equivalents 0.0394
_diffrn_reflns_av_sigmaI/netI 0.0453
_diffrn_reflns_limit_h_max 10
_diffrn_reflns_limit_h_min -12
_diffrn_reflns_limit_k_max 15
_diffrn_reflns_limit_k_min -15
_diffrn_reflns_limit_l_max 16
_diffrn_reflns_limit_l_min -15
_diffrn_reflns_number 24375
_diffrn_reflns_theta_full 26.37
_diffrn_reflns_theta_max 26.37
_diffrn_reflns_theta_min 1.54
_exptl_absorpt_coefficient_mu 0.472
_exptl_absorpt_correction_T_max 0.9326
_exptl_absorpt_correction_T_min 0.7649
_exptl_absorpt_correction_type multi-scan
_exptl_absorpt_process_details SADABS
_exptl_crystal_colour 'dark green'
_exptl_crystal_density_diffrn 1.250
_exptl_crystal_density_meas ?
_exptl_crystal_density_method 'not measured'
_exptl_crystal_description rod
_exptl_crystal_F_000 688
_exptl_crystal_size_max 0.60
_exptl_crystal_size_mid 0.25
_exptl_crystal_size_min 0.15
_refine_diff_density_max 0.366
_refine_diff_density_min -0.541
_refine_diff_density_rms 0.053
_refine_ls_extinction_method none
_refine_ls_goodness_of_fit_ref 1.033
_refine_ls_hydrogen_treatment riding
_refine_ls_matrix_type full
_refine_ls_number_parameters 472
_refine_ls_number_reflns 6941
_refine_ls_number_restraints 33
_refine_ls_restrained_S_all 1.053
_refine_ls_R_factor_all 0.0673
_refine_ls_R_factor_gt 0.0467
_refine_ls_shift/su_max 0.560
_refine_ls_shift/su_mean 0.010
_refine_ls_structure_factor_coef Fsqd
_refine_ls_weighting_details 'calc w=1/[\s^2^(Fo^2^)+(0.0404P)^2^+1.3538P] where P=(Fo^2^+2Fc^2^)/3'
_refine_ls_weighting_scheme calc
_refine_ls_wR_factor_gt 0.1037
_refine_ls_wR_factor_ref 0.1142
_reflns_number_gt 5319
_reflns_number_total 6941
_reflns_threshold_expression >2sigma(I)
_cod_data_source_file c3sc52450g.txt
_cod_data_source_block sr2
_cod_depositor_comments
;
The following automatic conversions were performed:

'_symmetry_cell_setting' value 'Triclinic' changed to 'triclinic'
according to
/usr/data/users/saulius/automatic-downloads/current/RSC/lib/dictionaries/cif_core.dic
dictionary named 'cif_core.dic' version 2.4.2 from 2011-04-26.

Automatic conversion script
Id: cif_fix_values 2281 2013-09-26 08:29:07Z andrius 

The following automatic conversions were performed:

'_exptl_crystal_density_meas' value 'not measured' was changed to '?'
- the value is perceived as not measured.

Automatic conversion script
Id: cif_fix_values 3008 2015-01-20 13:52:24Z robertas 
;
_cod_original_sg_symbol_H-M P-1
_cod_database_code 1513661

loop_
_symmetry_equiv_pos_as_xyz
'x, y, z'
'-x, -y, -z'

loop_
_atom_site_label
_atom_site_type_symbol
_atom_site_fract_x
_atom_site_fract_y
_atom_site_fract_z
_atom_site_U_iso_or_equiv
_atom_site_adp_type
_atom_site_occupancy
_atom_site_symmetry_multiplicity
_atom_site_calc_flag
_atom_site_refinement_flags
_atom_site_disorder_assembly
_atom_site_disorder_group
Fe1 Fe 0.12923(3) 0.27833(2) 0.76749(2) 0.03038(8) Uani 1 1 d . . .
N1 N 0.13159(16) 0.44311(13) 0.73310(12) 0.0330(4) Uani 1 1 d . . .
N2 N -0.05359(16) 0.31571(14) 0.78179(14) 0.0412(5) Uani 1 1 d . . .
N3 N 0.03611(15) 0.14430(13) 0.73005(13) 0.0342(4) Uani 1 1 d . . .
C1 C 0.0130(3) 0.60985(19) 0.7640(2) 0.0625(8) Uani 1 1 d . . .
H1A H 0.0986 0.6430 0.7489 0.094 Uiso 1 1 calc R . .
H1B H -0.0193 0.6188 0.8326 0.094 Uiso 1 1 calc R . .
H1C H -0.0464 0.6448 0.7151 0.094 Uiso 1 1 calc R . .
C2 C 0.0222(2) 0.49212(18) 0.75672(17) 0.0443(6) Uani 1 1 d . . .
C3 C -0.0878(2) 0.42204(19) 0.77449(17) 0.0488(6) Uani 1 1 d . . .
C4 C -0.2182(2) 0.4514(2) 0.7749(2) 0.0687(8) Uani 1 1 d . . .
H4A H -0.2422 0.5247 0.7746 0.082 Uiso 1 1 calc R . .
C5 C -0.3116(2) 0.3743(2) 0.7755(2) 0.0765(10) Uani 1 1 d . . .
H5A H -0.4003 0.3933 0.7792 0.092 Uiso 1 1 calc R . .
C6 C -0.2754(2) 0.2690(2) 0.7709(2) 0.0640(8) Uani 1 1 d . . .
H6A H -0.3389 0.2158 0.7679 0.077 Uiso 1 1 calc R . .
C7 C -0.14548(19) 0.24131(19) 0.77045(18) 0.0473(6) Uani 1 1 d . . .
C8 C -0.09025(19) 0.14085(18) 0.75049(18) 0.0428(6) Uani 1 1 d . . .
C9 C -0.1724(2) 0.0434(2) 0.7501(2) 0.0614(8) Uani 1 1 d . . .
H9A H -0.1174 -0.0169 0.7353 0.092 Uiso 1 1 calc R . .
H9B H -0.2347 0.0594 0.6981 0.092 Uiso 1 1 calc R . .
H9C H -0.2186 0.0238 0.8166 0.092 Uiso 1 1 calc R . .
C10 C 0.24946(19) 0.50408(15) 0.71213(14) 0.0292(5) Uani 1 1 d . A .
C12 C 0.4147(2) 0.58221(16) 0.58949(17) 0.0361(5) Uani 1 1 d . A .
H12A H 0.4483 0.5992 0.5211 0.043 Uiso 1 1 calc R . .
C13 C 0.4837(2) 0.61050(18) 0.66546(19) 0.0452(6) Uani 1 1 d . . .
H13A H 0.5639 0.6471 0.6495 0.054 Uiso 1 1 calc R . .
C14 C 0.4361(2) 0.58556(18) 0.76417(19) 0.0503(6) Uani 1 1 d . A .
H14A H 0.4840 0.6059 0.8161 0.060 Uiso 1 1 calc R . .
C15 C 0.3191(2) 0.53104(17) 0.79078(15) 0.0407(6) Uani 1 1 d D . .
C11 C 0.29707(18) 0.52930(15) 0.61089(14) 0.0271(4) Uani 1 1 d D . .
C16 C 0.2213(2) 0.50623(17) 0.52522(15) 0.0361(5) Uani 1 1 d D A .
H16A H 0.1709 0.4391 0.5472 0.043 Uiso 1 1 calc R . .
H16B H 0.2817 0.4946 0.4675 0.043 Uiso 1 1 calc R . .
C17 C 0.1295(2) 0.5981(2) 0.49039(18) 0.0507(7) Uani 1 1 d D . .
H17A H 0.0817 0.5797 0.4348 0.076 Uiso 1 1 calc R A .
H17B H 0.1792 0.6643 0.4669 0.076 Uiso 1 1 calc R . .
H17C H 0.0687 0.6092 0.5470 0.076 Uiso 1 1 calc R . .
C18 C 0.2903(5) 0.5072(4) 0.9004(3) 0.0377(14) Uani 0.519(4) 1 d PD A 1
H18A H 0.2377 0.4405 0.9144 0.045 Uiso 0.519(4) 1 calc PR A 1
H18B H 0.2349 0.5662 0.9200 0.045 Uiso 0.519(4) 1 calc PR A 1
C19 C 0.3994(4) 0.4925(4) 0.9706(3) 0.0461(13) Uani 0.519(4) 1 d PD A 1
H19A H 0.4587 0.4370 0.9510 0.069 Uiso 0.519(4) 1 calc PR A 1
H19B H 0.3642 0.4703 1.0404 0.069 Uiso 0.519(4) 1 calc PR A 1
H19C H 0.4462 0.5608 0.9657 0.069 Uiso 0.519(4) 1 calc PR A 1
C18' C 0.2483(7) 0.4943(5) 0.9011(4) 0.0410(16) Uani 0.481(4) 1 d P A 2
H18C H 0.1647 0.4601 0.8936 0.049 Uiso 0.481(4) 1 calc PR A 2
H18D H 0.3021 0.4398 0.9405 0.049 Uiso 0.481(4) 1 calc PR A 2
C19' C 0.2247(6) 0.5876(4) 0.9583(3) 0.0570(17) Uani 0.481(4) 1 d PD A 2
H19D H 0.1420 0.6215 0.9414 0.085 Uiso 0.481(4) 1 calc PR A 2
H19E H 0.2944 0.6406 0.9396 0.085 Uiso 0.481(4) 1 calc PR A 2
H19F H 0.2225 0.5612 1.0313 0.085 Uiso 0.481(4) 1 calc PR A 2
C20 C 0.10052(18) 0.05068(16) 0.70215(18) 0.0371(5) Uani 1 1 d . B .
C21 C 0.1341(2) 0.05167(18) 0.59982(19) 0.0438(6) Uani 1 1 d D . .
C22 C 0.1945(3) -0.0399(2) 0.5717(2) 0.0609(7) Uani 1 1 d . B .
H22A H 0.2162 -0.0421 0.5020 0.073 Uiso 1 1 calc R . .
C23 C 0.2233(3) -0.1270(2) 0.6424(3) 0.0745(9) Uani 1 1 d . . .
H23A H 0.2636 -0.1888 0.6214 0.089 Uiso 1 1 calc R B .
C24 C 0.1941(2) -0.12422(18) 0.7423(3) 0.0640(8) Uani 1 1 d . B .
H24A H 0.2170 -0.1839 0.7906 0.077 Uiso 1 1 calc R . .
C25 C 0.1314(2) -0.03653(17) 0.7763(2) 0.0456(6) Uani 1 1 d D . .
C26 C 0.1182(6) 0.1570(5) 0.5310(5) 0.0352(16) Uani 0.415(5) 1 d PD B 1
H26A H 0.1132 0.2137 0.5749 0.042 Uiso 0.415(5) 1 calc PR B 1
H26B H 0.0325 0.1544 0.5034 0.042 Uiso 0.415(5) 1 calc PR B 1
C27 C 0.2136(6) 0.1982(5) 0.4407(5) 0.057(2) Uani 0.415(5) 1 d PD B 1
H27A H 0.2672 0.2555 0.4582 0.085 Uiso 0.415(5) 1 calc PR B 1
H27B H 0.1656 0.2266 0.3818 0.085 Uiso 0.415(5) 1 calc PR B 1
H27C H 0.2689 0.1386 0.4246 0.085 Uiso 0.415(5) 1 calc PR B 1
C26' C 0.0938(5) 0.1412(5) 0.5167(5) 0.0565(18) Uani 0.585(5) 1 d P B 2
H26C H 0.0027 0.1285 0.5041 0.068 Uiso 0.585(5) 1 calc PR B 2
H26D H 0.0971 0.2107 0.5426 0.068 Uiso 0.585(5) 1 calc PR B 2
C27' C 0.1636(5) 0.1513(5) 0.4279(3) 0.0636(16) Uani 0.585(5) 1 d PD B 2
H27D H 0.1318 0.1004 0.3868 0.095 Uiso 0.585(5) 1 calc PR B 2
H27E H 0.2544 0.1358 0.4399 0.095 Uiso 0.585(5) 1 calc PR B 2
H27F H 0.1558 0.2251 0.3920 0.095 Uiso 0.585(5) 1 calc PR B 2
C28 C 0.0976(7) -0.0350(6) 0.8879(5) 0.053(3) Uani 0.417(6) 1 d PD B 1
H28A H 0.0049 -0.0542 0.8990 0.064 Uiso 0.417(6) 1 calc PR B 1
H28B H 0.1034 0.0417 0.8966 0.064 Uiso 0.417(6) 1 calc PR B 1
C29 C 0.1614(6) -0.0981(4) 0.9779(4) 0.0363(16) Uani 0.417(6) 1 d PD B 1
H29A H 0.1812 -0.0492 1.0251 0.054 Uiso 0.417(6) 1 calc PR B 1
H29B H 0.2414 -0.1309 0.9539 0.054 Uiso 0.417(6) 1 calc PR B 1
H29C H 0.1027 -0.1549 1.0125 0.054 Uiso 0.417(6) 1 calc PR B 1
C28' C 0.0986(6) -0.0295(5) 0.8851(5) 0.059(2) Uani 0.583(6) 1 d P B 2
H28C H 0.0038 -0.0279 0.8990 0.071 Uiso 0.583(6) 1 calc PR B 2
H28D H 0.1357 0.0370 0.9027 0.071 Uiso 0.583(6) 1 calc PR B 2
C29' C 0.1578(5) -0.1326(4) 0.9493(4) 0.0497(15) Uani 0.583(6) 1 d PD B 2
H29D H 0.1482 -0.1952 0.9149 0.074 Uiso 0.583(6) 1 calc PR B 2
H29E H 0.1124 -0.1463 1.0166 0.074 Uiso 0.583(6) 1 calc PR B 2
H29F H 0.2496 -0.1203 0.9562 0.074 Uiso 0.583(6) 1 calc PR B 2
C30 C 0.28087(18) 0.22331(15) 0.83222(14) 0.0270(4) Uani 1 1 d . . .
C31 C 0.37279(16) 0.17739(15) 0.76329(14) 0.0239(4) Uani 1 1 d . . .
C32 C 0.40128(19) 0.23064(17) 0.66419(15) 0.0333(5) Uani 1 1 d . . .
H32A H 0.3720 0.3025 0.6455 0.040 Uiso 1 1 calc R . .
C33 C 0.4711(3) 0.1806(2) 0.59345(18) 0.0517(7) Uani 1 1 d . . .
H33A H 0.4894 0.2182 0.5268 0.062 Uiso 1 1 calc R . .
C34 C 0.5143(3) 0.0768(2) 0.61862(19) 0.0542(7) Uani 1 1 d . . .
H34A H 0.5608 0.0422 0.5692 0.065 Uiso 1 1 calc R . .
C35 C 0.4901(2) 0.02311(17) 0.71555(17) 0.0397(6) Uani 1 1 d . . .
H35A H 0.5199 -0.0488 0.7331 0.048 Uiso 1 1 calc R . .
C36 C 0.42283(17) 0.07308(15) 0.78750(15) 0.0274(4) Uani 1 1 d . . .
H36A H 0.4101 0.0361 0.8549 0.033 Uiso 1 1 calc R . .
C37 C 0.3045(2) 0.21430(15) 0.93864(15) 0.0308(5) Uani 1 1 d . . .
C38 C 0.4277(2) 0.20393(17) 0.97575(15) 0.0378(5) Uani 1 1 d . . .
H38A H 0.5004 0.1964 0.9304 0.045 Uiso 1 1 calc R . .
C39 C 0.4455(3) 0.20450(19) 1.07728(17) 0.0527(7) Uani 1 1 d . . .
H39A H 0.5302 0.1988 1.1003 0.063 Uiso 1 1 calc R . .
C40 C 0.3413(3) 0.21332(18) 1.14507(18) 0.0601(8) Uani 1 1 d . . .
H40A H 0.3540 0.2142 1.2145 0.072 Uiso 1 1 calc R . .
C41 C 0.2186(3) 0.22079(18) 1.11140(18) 0.0579(8) Uani 1 1 d . . .
H41A H 0.1463 0.2247 1.1582 0.069 Uiso 1 1 calc R . .
C42 C 0.2001(2) 0.22261(17) 1.01078(17) 0.0439(6) Uani 1 1 d . . .
H42A H 0.1149 0.2296 0.9889 0.053 Uiso 1 1 calc R . .

loop_
_atom_site_aniso_label
_atom_site_aniso_U_11
_atom_site_aniso_U_22
_atom_site_aniso_U_33
_atom_site_aniso_U_23
_atom_site_aniso_U_13
_atom_site_aniso_U_12
Fe1 0.02206(13) 0.02672(15) 0.03769(16) 0.00622(12) 0.00434(11) 0.00688(11)
N1 0.0338(9) 0.0282(9) 0.0326(9) 0.0045(7) 0.0065(7) 0.0102(7)
N2 0.0265(8) 0.0391(10) 0.0471(10) 0.0195(8) 0.0140(8) 0.0123(8)
N3 0.0198(7) 0.0300(9) 0.0467(10) 0.0116(8) -0.0003(7) 0.0022(7)
C1 0.0756(17) 0.0379(13) 0.0638(16) 0.0084(12) 0.0266(13) 0.0296(12)
C2 0.0495(12) 0.0335(12) 0.0411(12) 0.0117(9) 0.0173(10) 0.0206(10)
C3 0.0401(11) 0.0432(13) 0.0499(13) 0.0214(10) 0.0216(10) 0.0242(10)
C4 0.0493(13) 0.0609(16) 0.0758(17) 0.0329(13) 0.0334(13) 0.0351(12)
C5 0.0315(12) 0.0829(19) 0.090(2) 0.0469(16) 0.0268(13) 0.0298(13)
C6 0.0247(11) 0.0704(17) 0.0771(17) 0.0416(14) 0.0148(11) 0.0127(11)
C7 0.0210(10) 0.0533(14) 0.0528(13) 0.0311(11) 0.0098(9) 0.0079(10)
C8 0.0202(9) 0.0424(13) 0.0551(13) 0.0252(11) -0.0014(9) -0.0010(9)
C9 0.0230(11) 0.0581(16) 0.092(2) 0.0272(14) -0.0102(12) -0.0114(11)
C10 0.0361(10) 0.0208(9) 0.0303(10) -0.0028(8) -0.0021(8) 0.0082(8)
C12 0.0333(10) 0.0313(11) 0.0430(12) -0.0041(9) -0.0011(9) -0.0016(9)
C13 0.0418(12) 0.0318(12) 0.0641(15) -0.0082(11) -0.0179(11) -0.0010(10)
C14 0.0698(15) 0.0295(11) 0.0591(14) -0.0156(10) -0.0395(12) 0.0088(11)
C15 0.0692(15) 0.0242(10) 0.0307(11) -0.0062(8) -0.0160(10) 0.0165(10)
C11 0.0307(10) 0.0220(9) 0.0290(10) -0.0049(8) -0.0031(8) 0.0034(8)
C16 0.0390(11) 0.0410(12) 0.0282(10) -0.0040(9) -0.0039(9) -0.0051(10)
C17 0.0543(14) 0.0525(15) 0.0444(13) 0.0017(11) -0.0189(11) -0.0007(12)
C18 0.045(3) 0.040(3) 0.030(2) -0.0111(19) -0.005(2) 0.002(2)
C19 0.062(3) 0.048(3) 0.028(2) -0.0007(19) -0.010(2) -0.011(2)
C18' 0.069(4) 0.029(3) 0.025(3) 0.001(2) -0.018(2) 0.005(3)
C19' 0.104(4) 0.041(3) 0.027(2) -0.010(2) -0.005(3) -0.008(3)
C20 0.0210(9) 0.0235(10) 0.0650(14) 0.0024(10) -0.0103(9) -0.0058(8)
C21 0.0315(11) 0.0339(12) 0.0664(15) -0.0045(11) -0.0139(11) 0.0012(9)
C22 0.0591(15) 0.0495(15) 0.0820(18) -0.0254(14) -0.0280(14) 0.0086(13)
C23 0.0801(19) 0.0359(14) 0.120(2) -0.0322(15) -0.0541(18) 0.0125(13)
C24 0.0608(15) 0.0185(11) 0.117(2) -0.0045(13) -0.0492(16) -0.0039(11)
C25 0.0280(10) 0.0260(11) 0.0792(17) 0.0109(11) -0.0197(11) -0.0105(9)
C26 0.025(3) 0.044(3) 0.043(3) -0.021(2) -0.013(2) 0.011(2)
C27 0.054(4) 0.044(4) 0.069(4) 0.005(3) -0.018(3) -0.016(3)
C26' 0.033(3) 0.053(3) 0.077(4) 0.013(3) -0.018(2) -0.009(2)
C27' 0.078(4) 0.081(4) 0.028(2) 0.000(2) -0.001(2) 0.032(3)
C28 0.035(4) 0.042(4) 0.070(5) 0.024(4) 0.015(4) -0.014(3)
C29 0.040(3) 0.020(3) 0.044(3) 0.002(2) 0.009(2) 0.012(2)
C28' 0.037(3) 0.042(4) 0.088(5) 0.033(3) -0.029(3) 0.004(3)
C29' 0.045(2) 0.044(3) 0.053(3) 0.010(2) 0.006(2) 0.022(2)
C30 0.0258(9) 0.0191(9) 0.0340(10) 0.0008(8) 0.0019(8) 0.0000(7)
C31 0.0159(8) 0.0254(9) 0.0303(9) -0.0028(8) -0.0048(7) -0.0029(7)
C32 0.0338(10) 0.0311(11) 0.0329(10) 0.0010(9) -0.0007(9) -0.0008(9)
C33 0.0682(16) 0.0485(14) 0.0335(12) 0.0020(11) 0.0129(11) 0.0013(12)
C34 0.0635(15) 0.0474(14) 0.0499(14) -0.0133(11) 0.0211(12) 0.0072(12)
C35 0.0347(11) 0.0289(11) 0.0538(13) -0.0050(10) 0.0056(10) 0.0046(9)
C36 0.0208(9) 0.0277(10) 0.0326(10) -0.0013(8) -0.0005(8) 0.0000(8)
C37 0.0407(11) 0.0185(9) 0.0313(10) -0.0013(8) 0.0043(9) 0.0005(8)
C38 0.0476(12) 0.0354(11) 0.0299(11) -0.0035(9) -0.0014(9) -0.0104(10)
C39 0.0815(18) 0.0430(14) 0.0341(12) -0.0023(10) -0.0137(12) -0.0181(13)
C40 0.124(2) 0.0278(12) 0.0276(12) -0.0044(10) 0.0034(14) -0.0008(14)
C41 0.103(2) 0.0272(12) 0.0371(13) 0.0006(10) 0.0251(13) 0.0185(13)
C42 0.0582(14) 0.0259(11) 0.0420(12) 0.0032(9) 0.0145(11) 0.0139(10)

loop_
_atom_type_symbol
_atom_type_description
_atom_type_scat_dispersion_real
_atom_type_scat_dispersion_imag
_atom_type_scat_source
C C 0.0033 0.0016 'International Tables Vol C Tables 4.2.6.8 and 6.1.1.4'
H H 0.0000 0.0000 'International Tables Vol C Tables 4.2.6.8 and 6.1.1.4'
Fe Fe 0.3463 0.8444 'International Tables Vol C Tables 4.2.6.8 and 6.1.1.4'
N N 0.0061 0.0033 'International Tables Vol C Tables 4.2.6.8 and 6.1.1.4'

loop_
_geom_angle_atom_site_label_1
_geom_angle_atom_site_label_2
_geom_angle_atom_site_label_3
_geom_angle
C30 Fe1 N2 147.82(8)
C30 Fe1 N1 112.04(7)
N2 Fe1 N1 77.19(7)
C30 Fe1 N3 105.91(7)
N2 Fe1 N3 76.69(7)
N1 Fe1 N3 140.43(7)
C2 N1 C10 119.84(17)
C2 N1 Fe1 115.49(14)
C10 N1 Fe1 122.48(12)
C3 N2 C7 118.89(18)
C3 N2 Fe1 119.04(14)
C7 N2 Fe1 119.57(15)
C8 N3 C20 118.93(18)
C8 N3 Fe1 115.34(15)
C20 N3 Fe1 124.74(12)
N1 C2 C3 113.89(19)
N1 C2 C1 123.7(2)
C3 C2 C1 122.4(2)
N2 C3 C4 120.1(2)
N2 C3 C2 112.08(18)
C4 C3 C2 127.5(2)
C5 C4 C3 120.0(2)
C4 C5 C6 119.5(2)
C5 C6 C7 119.6(3)
N2 C7 C6 120.7(2)
N2 C7 C8 112.59(17)
C6 C7 C8 126.5(2)
N3 C8 C7 114.06(19)
N3 C8 C9 124.3(2)
C7 C8 C9 121.56(19)
C11 C10 C15 121.00(19)
C11 C10 N1 117.69(17)
C15 C10 N1 121.17(18)
C13 C12 C11 121.2(2)
C14 C13 C12 119.6(2)
C13 C14 C15 121.9(2)
C14 C15 C10 117.59(19)
C14 C15 C18 112.8(3)
C10 C15 C18 129.5(3)
C14 C15 C18' 129.3(3)
C10 C15 C18' 113.1(3)
C18 C15 C18' 16.6(3)
C12 C11 C10 118.64(19)
C12 C11 C16 119.36(17)
C10 C11 C16 121.91(17)
C11 C16 C17 112.06(18)
C15 C18 C19 119.9(4)
C19' C18' C15 112.3(4)
C21 C20 C25 122.0(2)
C21 C20 N3 117.10(18)
C25 C20 N3 120.9(2)
C20 C21 C22 117.5(2)
C20 C21 C26 116.6(3)
C22 C21 C26 125.3(3)
C20 C21 C26' 123.3(3)
C22 C21 C26' 118.7(3)
C26 C21 C26' 15.2(4)
C23 C22 C21 121.6(3)
C24 C23 C22 119.7(3)
C23 C24 C25 122.1(2)
C24 C25 C20 117.0(2)
C24 C25 C28' 124.0(3)
C20 C25 C28' 119.0(3)
C24 C25 C28 121.6(4)
C20 C25 C28 121.3(3)
C28' C25 C28 2.7(5)
C21 C26 C27 123.4(5)
C27' C26' C21 116.6(5)
C25 C28 C29 127.8(6)
C25 C28' C29' 107.0(5)
C37 C30 C31 119.87(17)
C37 C30 Fe1 127.52(14)
C31 C30 Fe1 112.31(13)
C36 C31 C32 116.77(17)
C36 C31 C30 122.02(16)
C32 C31 C30 120.68(17)
C33 C32 C31 121.2(2)
C34 C33 C32 120.5(2)
C33 C34 C35 119.8(2)
C34 C35 C36 120.3(2)
C35 C36 C31 121.42(18)
C38 C37 C42 116.36(19)
C38 C37 C30 123.82(18)
C42 C37 C30 119.71(19)
C39 C38 C37 121.3(2)
C40 C39 C38 120.5(3)
C41 C40 C39 119.6(2)
C42 C41 C40 120.4(2)
C41 C42 C37 121.8(2)

loop_
_geom_bond_atom_site_label_1
_geom_bond_atom_site_label_2
_geom_bond_distance
Fe1 C30 1.9205(19)
Fe1 N2 1.9554(16)
Fe1 N1 2.0467(16)
Fe1 N3 2.0925(18)
N1 C2 1.330(3)
N1 C10 1.437(3)
N2 C3 1.368(3)
N2 C7 1.374(3)
N3 C8 1.322(2)
N3 C20 1.434(3)
C1 C2 1.497(3)
C2 C3 1.432(3)
C3 C4 1.399(3)
C4 C5 1.375(4)
C5 C6 1.379(4)
C6 C7 1.390(3)
C7 C8 1.436(3)
C8 C9 1.499(3)
C10 C11 1.400(3)
C10 C15 1.403(3)
C12 C13 1.376(3)
C12 C11 1.387(3)
C13 C14 1.369(3)
C14 C15 1.397(3)
C15 C18 1.462(5)
C15 C18' 1.606(6)
C11 C16 1.501(3)
C16 C17 1.525(3)
C18 C19 1.513(6)
C18' C19' 1.506(8)
C20 C21 1.389(3)
C20 C25 1.408(3)
C21 C22 1.395(3)
C21 C26 1.503(6)
C21 C26' 1.529(6)
C22 C23 1.374(4)
C23 C24 1.357(4)
C24 C25 1.395(4)
C25 C28' 1.490(8)
C25 C28 1.516(7)
C26 C27 1.536(8)
C26' C27' 1.339(7)
C28 C29 1.523(8)
C28' C29' 1.582(7)
C30 C37 1.450(3)
C30 C31 1.460(3)
C31 C36 1.402(3)
C31 C32 1.403(3)
C32 C33 1.380(3)
C33 C34 1.372(3)
C34 C35 1.373(3)
C35 C36 1.378(3)
C37 C38 1.402(3)
C37 C42 1.416(3)
C38 C39 1.387(3)
C39 C40 1.380(4)
C40 C41 1.378(4)
C41 C42 1.371(3)
